data_7114388
loop_
_publ_author_name
'Katayev, Evgeny'
'Li, Yahong'
'Odom, Aaron L.'

_publ_section_title
;
 Insertion of an electron-rich alkyne into a molybdenum amido bond
;
_journal_issue 8
_journal_name_full 'Chemical Communications'
_journal_page_first 838
_journal_paper_doi 10.1039/b201389d
_journal_year 2002
_chemical_formula_sum 'C17 H32 Mo N6'
_chemical_formula_weight 416.43
_chemical_name_systematic
; 
? 
;
_space_group_IT_number 61
_symmetry_space_group_name_Hall '-P 2ac 2ab'
_symmetry_space_group_name_H-M 'P b c a'
_atom_sites_solution_hydrogens geom
_atom_sites_solution_primary direct
_atom_sites_solution_secondary difmap
_audit_creation_method SHELXL-97
_cell_angle_alpha 90.00
_cell_angle_beta 90.00
_cell_angle_gamma 90.00
_cell_formula_units_Z 8
_cell_length_a 15.12(2)
_cell_length_b 15.30(3)
_cell_length_c 17.118(13)
_cell_measurement_temperature 293(2)
_cell_volume 3960(10)
_computing_structure_refinement 'SHELXL-97 (Sheldrick, 1997)'
_computing_structure_solution 'SHELXS-97 (Sheldrick, 1990)'
_diffrn_ambient_temperature 293(2)
_diffrn_measured_fraction_theta_full 0.998
_diffrn_measured_fraction_theta_max 0.998
_diffrn_measurement_device_type 'Bruker CCD'
_diffrn_radiation_monochromator graphite
_diffrn_radiation_source 'fine-focus sealed tube'
_diffrn_radiation_type MoK\a
_diffrn_radiation_wavelength 0.71073
_diffrn_reflns_av_R_equivalents 0.2544
_diffrn_reflns_av_sigmaI/netI 0.1314
_diffrn_reflns_limit_h_max 14
_diffrn_reflns_limit_h_min -16
_diffrn_reflns_limit_k_max 16
_diffrn_reflns_limit_k_min -16
_diffrn_reflns_limit_l_max 19
_diffrn_reflns_limit_l_min -18
_diffrn_reflns_number 16751
_diffrn_reflns_theta_full 23.32
_diffrn_reflns_theta_max 23.32
_diffrn_reflns_theta_min 2.24
_exptl_absorpt_coefficient_mu 0.674
_exptl_absorpt_correction_T_max 0.3652
_exptl_absorpt_correction_T_min 0.1442
_exptl_absorpt_correction_type emperical
_exptl_crystal_colour brown
_exptl_crystal_density_diffrn 1.398
_exptl_crystal_density_method 'not measured'
_exptl_crystal_description parallelpiped
_exptl_crystal_F_000 1744
_refine_diff_density_max 1.161
_refine_diff_density_min -1.062
_refine_diff_density_rms 0.138
_refine_ls_extinction_coef 0.00000(13)
_refine_ls_extinction_expression Fc^*^=kFc[1+0.001xFc^2^\l^3^/sin(2\q)]^-1/4^
_refine_ls_extinction_method SHELXL
_refine_ls_goodness_of_fit_ref 1.007
_refine_ls_hydrogen_treatment mixed
_refine_ls_matrix_type full
_refine_ls_number_parameters 222
_refine_ls_number_reflns 2853
_refine_ls_number_restraints 0
_refine_ls_restrained_S_all 1.007
_refine_ls_R_factor_all 0.1194
_refine_ls_R_factor_gt 0.0599
_refine_ls_shift/su_max 0.631
_refine_ls_shift/su_mean 0.009
_refine_ls_structure_factor_coef Fsqd
_refine_ls_weighting_details 'calc w=1/[\s^2^(Fo^2^)+(0.0564P)^2^+0.0000P] where P=(Fo^2^+2Fc^2^)/3'
_refine_ls_weighting_scheme calc
_refine_ls_wR_factor_gt 0.1202
_refine_ls_wR_factor_ref 0.1419
_reflns_number_gt 1628
_reflns_number_total 2853
_reflns_threshold_expression >2sigma(I)
_cod_data_source_file b201389d.txt
_cod_data_source_block Mo(NMe2)2(NHMe2)(dpma)
_cod_original_cell_volume 3958(10)
_cod_database_code 7114388

loop_
_symmetry_equiv_pos_as_xyz
'x, y, z'
'-x+1/2, -y, z+1/2'
'-x, y+1/2, -z+1/2'
'x+1/2, -y+1/2, -z'
'-x, -y, -z'
'x-1/2, y, -z-1/2'
'x, -y-1/2, z-1/2'
'-x-1/2, y-1/2, z'

loop_
_atom_site_label
_atom_site_type_symbol
_atom_site_fract_x
_atom_site_fract_y
_atom_site_fract_z
_atom_site_U_iso_or_equiv
_atom_site_adp_type
_atom_site_occupancy
_atom_site_symmetry_multiplicity
_atom_site_calc_flag
_atom_site_refinement_flags
Mo Mo 0.09876(4) 0.23415(4) 0.61503(4) 0.0231(3) Uani 1 1 d .
N1 N 0.1510(4) 0.1536(4) 0.7047(4) 0.0290(16) Uani 1 1 d .
N2 N -0.0050(4) 0.2990(4) 0.5517(4) 0.0337(16) Uani 1 1 d .
N3 N -0.0240(4) 0.1913(4) 0.6759(3) 0.0265(15) Uani 1 1 d .
N4 N 0.1086(4) 0.3382(4) 0.6845(3) 0.0333(16) Uani 1 1 d .
N5 N 0.1020(4) 0.1315(4) 0.5413(4) 0.0357(16) Uani 1 1 d .
N6 N 0.2264(4) 0.2773(5) 0.5590(4) 0.0367(18) Uani 1 1 d .
H6A H 0.243(4) 0.224(4) 0.542(4) 0.02(2) Uiso 1 1 d .
C11 C 0.2268(5) 0.1099(5) 0.7224(5) 0.034(2) Uani 1 1 d .
H11A H 0.2802 0.1169 0.6963 0.041 Uiso 1 1 calc R
C12 C 0.2135(5) 0.0546(5) 0.7839(5) 0.042(2) Uani 1 1 d .
H12A H 0.2554 0.0178 0.8063 0.050 Uiso 1 1 calc R
C13 C 0.1252(5) 0.0634(5) 0.8068(5) 0.033(2) Uani 1 1 d .
H13A H 0.0966 0.0332 0.8466 0.040 Uiso 1 1 calc R
C14 C 0.0899(5) 0.1252(5) 0.7590(5) 0.033(2) Uani 1 1 d .
C21 C -0.0183(6) 0.3467(5) 0.4848(5) 0.042(2) Uani 1 1 d .
H21A H 0.0238 0.3544 0.4458 0.051 Uiso 1 1 calc R
C22 C -0.1010(6) 0.3811(5) 0.4831(5) 0.046(2) Uani 1 1 d .
H22A H -0.1248 0.4159 0.4437 0.055 Uiso 1 1 calc R
C23 C -0.1441(6) 0.3545(6) 0.5518(5) 0.047(2) Uani 1 1 d .
H23A H -0.2013 0.3685 0.5676 0.056 Uiso 1 1 calc R
C24 C -0.0843(5) 0.3036(5) 0.5906(4) 0.0294(19) Uani 1 1 d .
C31 C 0.0006(5) 0.1690(5) 0.7569(4) 0.038(2) Uani 1 1 d .
H31A H -0.0436 0.1301 0.7790 0.046 Uiso 1 1 calc R
H31B H 0.0022 0.2217 0.7883 0.046 Uiso 1 1 calc R
C32 C -0.0885(5) 0.2652(6) 0.6720(5) 0.041(2) Uani 1 1 d .
H32A H -0.0735 0.3093 0.7105 0.050 Uiso 1 1 calc R
H32B H -0.1478 0.2442 0.6829 0.050 Uiso 1 1 calc R
C33 C -0.0627(5) 0.1115(5) 0.6386(5) 0.044(2) Uani 1 1 d .
H33A H -0.1155 0.0948 0.6660 0.066 Uiso 1 1 calc R
H33B H -0.0205 0.0646 0.6407 0.066 Uiso 1 1 calc R
H33C H -0.0769 0.1240 0.5850 0.066 Uiso 1 1 calc R
C41 C 0.1471(6) 0.3422(6) 0.7633(5) 0.059(3) Uani 1 1 d .
H41A H 0.1422 0.4007 0.7831 0.088 Uiso 1 1 calc R
H41B H 0.2084 0.3258 0.7609 0.088 Uiso 1 1 calc R
H41C H 0.1160 0.3028 0.7972 0.088 Uiso 1 1 calc R
C42 C 0.0861(6) 0.4280(5) 0.6613(5) 0.054(3) Uani 1 1 d .
H42A H 0.0955 0.4666 0.7047 0.081 Uiso 1 1 calc R
H42B H 0.0252 0.4304 0.6457 0.081 Uiso 1 1 calc R
H42C H 0.1230 0.4455 0.6185 0.081 Uiso 1 1 calc R
C51 C 0.1355(5) 0.0445(5) 0.5564(5) 0.050(3) Uani 1 1 d .
H51A H 0.1290 0.0093 0.5104 0.075 Uiso 1 1 calc R
H51B H 0.1028 0.0186 0.5986 0.075 Uiso 1 1 calc R
H51C H 0.1969 0.0479 0.5704 0.075 Uiso 1 1 calc R
C52 C 0.0828(6) 0.1392(6) 0.4591(5) 0.050(2) Uani 1 1 d .
H52A H 0.0881 0.0828 0.4348 0.074 Uiso 1 1 calc R
H52B H 0.1239 0.1790 0.4354 0.074 Uiso 1 1 calc R
H52C H 0.0237 0.1607 0.4523 0.074 Uiso 1 1 calc R
C61 C 0.2162(5) 0.3358(5) 0.4910(5) 0.052(3) Uani 1 1 d .
H61A H 0.2734 0.3498 0.4702 0.077 Uiso 1 1 calc R
H61B H 0.1869 0.3886 0.5069 0.077 Uiso 1 1 calc R
H61C H 0.1816 0.3071 0.4516 0.077 Uiso 1 1 calc R
C62 C 0.2953(5) 0.3131(6) 0.6120(6) 0.061(3) Uani 1 1 d .
H62A H 0.3470 0.3281 0.5822 0.091 Uiso 1 1 calc R
H62B H 0.3106 0.2700 0.6505 0.091 Uiso 1 1 calc R
H62C H 0.2730 0.3645 0.6376 0.091 Uiso 1 1 calc R

loop_
_atom_site_aniso_label
_atom_site_aniso_U_11
_atom_site_aniso_U_22
_atom_site_aniso_U_33
_atom_site_aniso_U_23
_atom_site_aniso_U_13
_atom_site_aniso_U_12
Mo 0.0262(4) 0.0176(4) 0.0256(4) 0.0001(3) 0.0001(3) -0.0024(3)
N1 0.027(4) 0.024(4) 0.036(4) -0.006(3) 0.004(3) -0.002(3)
N2 0.042(4) 0.029(4) 0.030(4) 0.006(3) 0.000(4) -0.002(3)
N3 0.030(4) 0.018(4) 0.032(4) 0.005(3) -0.001(3) 0.002(3)
N4 0.059(4) 0.012(3) 0.029(4) -0.005(3) -0.006(4) 0.005(3)
N5 0.040(4) 0.033(4) 0.034(4) -0.003(3) 0.001(4) -0.007(3)
N6 0.036(4) 0.022(5) 0.052(5) -0.002(4) 0.007(4) -0.006(3)
C11 0.025(5) 0.023(5) 0.053(6) 0.003(4) 0.000(4) -0.002(4)
C12 0.048(6) 0.023(5) 0.055(6) 0.001(4) -0.022(5) 0.003(4)
C13 0.034(5) 0.028(5) 0.037(5) 0.014(4) -0.003(4) 0.002(3)
C14 0.041(5) 0.025(5) 0.034(5) 0.002(4) 0.002(5) 0.002(4)
C21 0.050(6) 0.039(6) 0.037(5) 0.014(4) -0.001(5) -0.011(4)
C22 0.048(6) 0.043(6) 0.046(6) 0.023(4) -0.021(6) -0.006(5)
C23 0.035(5) 0.044(6) 0.060(6) 0.004(5) -0.003(5) 0.006(4)
C24 0.027(5) 0.027(4) 0.034(5) 0.002(4) -0.002(4) 0.002(3)
C31 0.044(5) 0.037(5) 0.033(5) 0.009(4) 0.006(4) 0.008(4)
C32 0.030(5) 0.050(5) 0.043(5) 0.006(4) 0.009(4) 0.018(4)
C33 0.032(5) 0.038(6) 0.062(6) 0.008(5) 0.001(4) -0.007(4)
C41 0.098(8) 0.038(6) 0.040(6) -0.009(4) -0.019(6) 0.004(5)
C42 0.085(7) 0.026(5) 0.051(6) -0.002(4) -0.014(6) 0.004(5)
C51 0.054(6) 0.025(5) 0.071(7) -0.014(5) -0.001(5) -0.005(4)
C52 0.059(7) 0.054(6) 0.036(5) -0.015(4) 0.001(5) -0.017(5)
C61 0.048(6) 0.046(6) 0.061(6) 0.014(5) 0.010(5) -0.008(4)
C62 0.032(5) 0.056(6) 0.095(8) 0.004(6) -0.008(6) -0.015(4)

loop_
_atom_type_symbol
_atom_type_description
_atom_type_scat_dispersion_real
_atom_type_scat_dispersion_imag
_atom_type_scat_source
C C 0.0033 0.0016 'International Tables Vol C Tables 4.2.6.8 and 6.1.1.4'
H H 0.0000 0.0000 'International Tables Vol C Tables 4.2.6.8 and 6.1.1.4'
N N 0.0061 0.0033 'International Tables Vol C Tables 4.2.6.8 and 6.1.1.4'
Mo Mo -1.6832 0.6857 'International Tables Vol C Tables 4.2.6.8 and 6.1.1.4'

loop_
_geom_angle_atom_site_label_1
_geom_angle_atom_site_label_2
_geom_angle_atom_site_label_3
_geom_angle
N4 Mo N5 174.0(3)
N4 Mo N1 90.2(3)
N5 Mo N1 89.5(3)
N4 Mo N2 89.2(2)
N5 Mo N2 93.5(3)
N1 Mo N2 154.8(2)
N4 Mo N3 91.0(2)
N5 Mo N3 94.8(2)
N1 Mo N3 78.5(2)
N2 Mo N3 76.3(2)
N4 Mo N6 87.5(3)
N5 Mo N6 86.6(3)
N1 Mo N6 99.2(2)
N2 Mo N6 105.9(3)
N3 Mo N6 177.3(2)
C11 N1 C14 105.1(7)
C11 N1 Mo 139.5(5)
C14 N1 Mo 114.8(5)
C24 N2 C21 104.4(6)
C24 N2 Mo 114.6(5)
C21 N2 Mo 140.6(6)
C31 N3 C32 112.3(6)
C31 N3 C33 108.2(6)
C32 N3 C33 110.1(6)
C31 N3 Mo 107.3(4)
C32 N3 Mo 107.5(4)
C33 N3 Mo 111.5(4)
C42 N4 C41 107.4(6)
C42 N4 Mo 124.6(5)
C41 N4 Mo 127.6(5)
C52 N5 C51 108.6(7)
C52 N5 Mo 122.9(5)
C51 N5 Mo 127.8(5)
C61 N6 C62 109.3(7)
C61 N6 Mo 115.1(5)
C62 N6 Mo 116.7(5)
C12 C11 N1 110.7(7)
C11 C12 C13 107.3(7)
C14 C13 C12 105.8(7)
C13 C14 N1 111.1(7)
C13 C14 C31 132.4(8)
N1 C14 C31 116.4(7)
C22 C21 N2 111.0(8)
C21 C22 C23 107.3(8)
C24 C23 C22 105.4(8)
C23 C24 N2 111.9(7)
C23 C24 C32 129.9(7)
N2 C24 C32 117.6(6)
N3 C31 C14 110.5(6)
N3 C32 C24 107.9(6)

loop_
_geom_bond_atom_site_label_1
_geom_bond_atom_site_label_2
_geom_bond_distance
Mo N4 1.992(6)
Mo N5 2.015(7)
Mo N1 2.122(6)
Mo N2 2.149(6)
Mo N3 2.227(6)
Mo N6 2.253(7)
N1 C11 1.359(9)
N1 C14 1.380(9)
N2 C24 1.373(9)
N2 C21 1.373(9)
N3 C31 1.477(9)
N3 C32 1.494(9)
N3 C33 1.496(9)
N4 C42 1.469(9)
N4 C41 1.470(9)
N5 C52 1.441(10)
N5 C51 1.448(10)
N6 C61 1.476(10)
N6 C62 1.486(10)
C11 C12 1.365(10)
C12 C13 1.397(10)
C13 C14 1.361(10)
C14 C31 1.507(10)
C21 C22 1.358(11)
C22 C23 1.406(11)
C23 C24 1.365(11)
C24 C32 1.515(11)

loop_
_geom_torsion_atom_site_label_1
_geom_torsion_atom_site_label_2
_geom_torsion_atom_site_label_3
_geom_torsion_atom_site_label_4
_geom_torsion
N4 Mo N1 C11 -107.3(8)
N5 Mo N1 C11 66.7(8)
N2 Mo N1 C11 163.9(7)
N3 Mo N1 C11 161.7(8)
N6 Mo N1 C11 -19.8(8)
N4 Mo N1 C14 83.5(5)
N5 Mo N1 C14 -102.5(5)
N2 Mo N1 C14 -5.2(9)
N3 Mo N1 C14 -7.5(5)
N6 Mo N1 C14 171.0(5)
N4 Mo N2 C24 -73.3(5)
N5 Mo N2 C24 112.0(5)
N1 Mo N2 C24 15.6(9)
N3 Mo N2 C24 17.9(5)
N6 Mo N2 C24 -160.5(5)
N4 Mo N2 C21 98.6(8)
N5 Mo N2 C21 -76.1(8)
N1 Mo N2 C21 -172.5(7)
N3 Mo N2 C21 -170.2(9)
N6 Mo N2 C21 11.4(9)
N4 Mo N3 C31 -65.2(5)
N5 Mo N3 C31 113.4(5)
N1 Mo N3 C31 24.9(4)
N2 Mo N3 C31 -154.1(5)
N6 Mo N3 C31 -8(5)
N4 Mo N3 C32 55.9(5)
N5 Mo N3 C32 -125.6(5)
N1 Mo N3 C32 145.9(5)
N2 Mo N3 C32 -33.1(5)
N6 Mo N3 C32 113(5)
N4 Mo N3 C33 176.6(5)
N5 Mo N3 C33 -4.8(5)
N1 Mo N3 C33 -93.4(5)
N2 Mo N3 C33 87.6(5)
N6 Mo N3 C33 -126(5)
N5 Mo N4 C42 90(2)
N1 Mo N4 C42 177.5(6)
N2 Mo N4 C42 -27.7(6)
N3 Mo N4 C42 -104.0(6)
N6 Mo N4 C42 78.3(6)
N5 Mo N4 C41 -83(2)
N1 Mo N4 C41 4.5(7)
N2 Mo N4 C41 159.3(7)
N3 Mo N4 C41 83.0(7)
N6 Mo N4 C41 -94.7(7)
N4 Mo N5 C52 -85(2)
N1 Mo N5 C52 -172.9(6)
N2 Mo N5 C52 32.1(7)
N3 Mo N5 C52 108.7(6)
N6 Mo N5 C52 -73.7(6)
N4 Mo N5 C51 85(2)
N1 Mo N5 C51 -3.2(7)
N2 Mo N5 C51 -158.2(7)
N3 Mo N5 C51 -81.7(7)
N6 Mo N5 C51 96.0(7)
N4 Mo N6 C61 -90.8(6)
N5 Mo N6 C61 90.3(6)
N1 Mo N6 C61 179.3(6)
N2 Mo N6 C61 -2.3(6)
N3 Mo N6 C61 -148(5)
N4 Mo N6 C62 39.3(6)
N5 Mo N6 C62 -139.5(6)
N1 Mo N6 C62 -50.5(6)
N2 Mo N6 C62 127.8(6)
N3 Mo N6 C62 -18(5)
C14 N1 C11 C12 1.6(9)
Mo N1 C11 C12 -168.2(5)
N1 C11 C12 C13 -0.2(9)
C11 C12 C13 C14 -1.3(9)
C12 C13 C14 N1 2.3(9)
C12 C13 C14 C31 -174.9(8)
C11 N1 C14 C13 -2.4(9)
Mo N1 C14 C13 170.3(5)
C11 N1 C14 C31 175.3(7)
Mo N1 C14 C31 -12.0(8)
C24 N2 C21 C22 1.5(9)
Mo N2 C21 C22 -170.9(6)
N2 C21 C22 C23 -0.3(10)
C21 C22 C23 C24 -1.1(10)
C22 C23 C24 N2 2.1(10)
C22 C23 C24 C32 172.0(8)
C21 N2 C24 C23 -2.2(9)
Mo N2 C24 C23 172.5(6)
C21 N2 C24 C32 -173.5(7)
Mo N2 C24 C32 1.2(8)
C32 N3 C31 C14 -155.5(6)
C33 N3 C31 C14 82.8(7)
Mo N3 C31 C14 -37.6(7)
C13 C14 C31 N3 -148.4(9)
N1 C14 C31 N3 34.5(9)
C31 N3 C32 C24 160.1(6)
C33 N3 C32 C24 -79.3(8)
Mo N3 C32 C24 42.2(7)
C23 C24 C32 N3 160.4(8)
N2 C24 C32 N3 -30.1(9)
